data_4334213
loop_
_publ_author_name
'Xiao-Yan Chen'
'George S. Goff'
'Brian L. Scott'
'Michael T. Janicke'
'Wolfgang Runde'

_publ_section_title
;
 Solid-State and Solution-State Coordination Chemistry of Lanthanide(III)
 Complexes with (Pyrazol-1-yl)acetic Acid
;
_journal_name_full 'Inorganic Chemistry'
_journal_page_first 3217
_journal_page_last 3224
_journal_paper_doi 10.1021/ic302696m
_journal_volume 52
_journal_year 2013
_chemical_formula_sum 'C15 H23 Ce N6 O10'
_chemical_formula_weight 587.51
_chemical_name_systematic
; 
 ? 
;
_space_group_IT_number 14
_symmetry_cell_setting monoclinic
_symmetry_space_group_name_Hall '-P 2yn'
_symmetry_space_group_name_H-M 'P 1 21/n 1'
_atom_sites_solution_hydrogens geom
_atom_sites_solution_primary direct
_atom_sites_solution_secondary difmap
_audit_creation_method SHELXL-97
_cell_angle_alpha 90.00
_cell_angle_beta 117.433(1)
_cell_angle_gamma 90.00
_cell_formula_units_Z 4
_cell_length_a 8.8937(5)
_cell_length_b 29.3072(18)
_cell_length_c 9.3379(6)
_cell_measurement_temperature 120(1)
_cell_volume 2160.2(2)
_computing_cell_refinement 'SAINT+, v. 7.66a (Bruker AXS, 2009)'
_computing_data_collection 'APEX II, v. 7.0 (Bruker AXS, 2009)'
_computing_data_reduction 'SAINT+, v. 7.66a (Bruker AXS, 2009)'
_computing_molecular_graphics 'SHELXTL, v. 6.14, (Bruker AXS, 2000)'
_computing_publication_material 'SHELXTL, v. 6.14, (Bruker AXS, 2000)'
_computing_structure_refinement 'SHELXL-97 (Sheldrick, 1997)'
_computing_structure_solution 'SHELXS-97 (Sheldrick, 1990)'
_diffrn_ambient_temperature 120(1)
_diffrn_measured_fraction_theta_full 0.999
_diffrn_measured_fraction_theta_max 0.936
_diffrn_measurement_device_type 'Bruker D8 with APEXII CCD'
_diffrn_measurement_method '\w scans'
_diffrn_radiation_monochromator graphite
_diffrn_radiation_source 'fine-focus sealed tube'
_diffrn_radiation_type MoK\a
_diffrn_radiation_wavelength 0.71073
_diffrn_reflns_av_R_equivalents 0.0403
_diffrn_reflns_av_sigmaI/netI 0.0348
_diffrn_reflns_limit_h_max 11
_diffrn_reflns_limit_h_min -11
_diffrn_reflns_limit_k_max 38
_diffrn_reflns_limit_k_min -39
_diffrn_reflns_limit_l_max 12
_diffrn_reflns_limit_l_min -11
_diffrn_reflns_number 24390
_diffrn_reflns_theta_full 25.00
_diffrn_reflns_theta_max 28.51
_diffrn_reflns_theta_min 2.55
_diffrn_standards_decay_% 0
_diffrn_standards_interval_count 0
_diffrn_standards_interval_time 0
_diffrn_standards_number 0
_exptl_absorpt_coefficient_mu 2.172
_exptl_absorpt_correction_T_max 0.9579
_exptl_absorpt_correction_T_min 0.6705
_exptl_absorpt_correction_type multi-scan
_exptl_absorpt_process_details 'SADABS v. 1 (Sheldrick, 2008)'
_exptl_crystal_colour colorless
_exptl_crystal_density_diffrn 1.806
_exptl_crystal_description needle
_exptl_crystal_F_000 1172
_exptl_crystal_size_max 0.20
_exptl_crystal_size_mid 0.04
_exptl_crystal_size_min 0.02
_refine_diff_density_max 1.477
_refine_diff_density_min -0.772
_refine_diff_density_rms 0.117
_refine_ls_extinction_method none
_refine_ls_goodness_of_fit_ref 1.376
_refine_ls_hydrogen_treatment mixed
_refine_ls_matrix_type full
_refine_ls_number_parameters 301
_refine_ls_number_reflns 5131
_refine_ls_number_restraints 2
_refine_ls_restrained_S_all 1.379
_refine_ls_R_factor_all 0.0434
_refine_ls_R_factor_gt 0.0336
_refine_ls_shift/su_max 0.001
_refine_ls_shift/su_mean 0.000
_refine_ls_structure_factor_coef Fsqd
_refine_ls_weighting_details 'calc w=1/[\s^2^(Fo^2^)+(0.0291P)^2^+0.0000P] where P=(Fo^2^+2Fc^2^)/3'
_refine_ls_weighting_scheme calc
_refine_ls_wR_factor_gt 0.0761
_refine_ls_wR_factor_ref 0.0805
_reflns_number_gt 4337
_reflns_number_total 5131
_reflns_threshold_expression >2sigma(I)
_cod_data_source_file ic302696m_si_001_2.cif
_cod_data_source_block apx1516
_cod_original_sg_symbol_H-M 'P 21/n'
_cod_database_code 4334213

loop_
_symmetry_equiv_pos_as_xyz
'x, y, z'
'-x+1/2, y+1/2, -z+1/2'
'-x, -y, -z'
'x-1/2, -y-1/2, z-1/2'

loop_
_atom_site_label
_atom_site_type_symbol
_atom_site_fract_x
_atom_site_fract_y
_atom_site_fract_z
_atom_site_U_iso_or_equiv
_atom_site_adp_type
_atom_site_occupancy
_atom_site_symmetry_multiplicity
_atom_site_calc_flag
_atom_site_refinement_flags
Ce1 Ce 0.26002(2) 0.003316(6) 0.01508(2) 0.01121(7) Uani 1 1 d .
N1 N 0.4913(4) 0.16921(10) 0.0178(3) 0.0182(7) Uani 1 1 d .
N2 N 0.5359(4) 0.18931(11) 0.1609(4) 0.0246(7) Uani 1 1 d .
N3 N 0.3430(4) 0.10789(10) 0.4763(3) 0.0164(6) Uani 1 1 d .
N4 N 0.2530(4) 0.10120(11) 0.5579(4) 0.0210(7) Uani 1 1 d .
N5 N 0.1280(4) -0.15852(11) 0.1473(4) 0.0274(8) Uani 1 1 d .
N6 N 0.2552(4) -0.17641(12) 0.2781(5) 0.0355(9) Uani 1 1 d .
O1 O 0.5221(3) 0.04562(8) 0.0065(3) 0.0150(5) Uani 1 1 d .
O2 O 0.3437(3) 0.08949(8) 0.0463(3) 0.0159(5) Uani 1 1 d .
O3 O 0.2404(3) 0.03769(9) 0.2539(3) 0.0195(5) Uani 1 1 d .
O4 O 0.5030(3) 0.01961(8) 0.3127(3) 0.0170(5) Uani 1 1 d .
O5 O 0.0194(3) -0.03952(8) 0.0803(3) 0.0151(5) Uani 1 1 d .
O6 O 0.2662(3) -0.07303(8) 0.1551(3) 0.0142(5) Uani 1 1 d .
O7 O 0.0806(3) -0.05311(8) -0.2029(3) 0.0152(5) Uani 1 1 d D
O8 O 0.1743(3) 0.03523(9) -0.2686(3) 0.0185(5) Uani 1 1 d .
O9 O 0.7521(4) 0.14349(10) 0.4476(4) 0.0358(7) Uani 1 1 d .
O10 O 0.8440(3) 0.05440(8) 0.4610(3) 0.0189(5) Uani 1 1 d .
C1 C 0.4694(4) 0.08481(11) 0.0229(4) 0.0136(7) Uani 1 1 d .
C2 C 0.5663(5) 0.12593(11) 0.0089(5) 0.0203(8) Uani 1 1 d .
H2A H 0.6818 0.1247 0.0949 0.024 Uiso 1 1 calc R
H2B H 0.5705 0.1243 -0.0929 0.024 Uiso 1 1 calc R
C3 C 0.4477(5) 0.22777(13) 0.1253(5) 0.0328(10) Uani 1 1 d .
H3 H 0.4521 0.2488 0.2017 0.039 Uiso 1 1 calc R
C4 C 0.3481(5) 0.23283(14) -0.0395(6) 0.0415(12) Uani 1 1 d .
H4 H 0.2762 0.2569 -0.0937 0.050 Uiso 1 1 calc R
C5 C 0.3796(5) 0.19431(13) -0.1045(5) 0.0326(10) Uani 1 1 d .
H5 H 0.3321 0.1870 -0.2136 0.039 Uiso 1 1 calc R
C6 C 0.3972(4) 0.04165(11) 0.3408(4) 0.0153(7) Uani 1 1 d .
C7 C 0.4657(4) 0.07391(12) 0.4839(4) 0.0188(8) Uani 1 1 d .
H7A H 0.5016 0.0563 0.5821 0.023 Uiso 1 1 calc R
H7B H 0.5645 0.0894 0.4892 0.023 Uiso 1 1 calc R
C8 C 0.2991(5) 0.14567(13) 0.3883(5) 0.0308(10) Uani 1 1 d .
H8 H 0.3446 0.1566 0.3231 0.037 Uiso 1 1 calc R
C9 C 0.1708(5) 0.16578(14) 0.4132(5) 0.0334(10) Uani 1 1 d .
H9 H 0.1135 0.1929 0.3694 0.040 Uiso 1 1 calc R
C10 C 0.1481(5) 0.13658(14) 0.5170(5) 0.0261(9) Uani 1 1 d .
H10 H 0.0685 0.1411 0.5541 0.031 Uiso 1 1 calc R
C11 C 0.1157(4) -0.07404(11) 0.1282(4) 0.0122(7) Uani 1 1 d .
C12 C 0.0370(4) -0.11800(12) 0.1473(5) 0.0217(8) Uani 1 1 d .
H12A H 0.0298 -0.1167 0.2477 0.026 Uiso 1 1 calc R
H12B H -0.0776 -0.1202 0.0601 0.026 Uiso 1 1 calc R
C13 C 0.1081(6) -0.18149(15) 0.0114(5) 0.0369(11) Uani 1 1 d .
H13 H 0.0292 -0.1748 -0.0941 0.044 Uiso 1 1 calc R
C14 C 0.2239(6) -0.21564(15) 0.0584(6) 0.0382(11) Uani 1 1 d .
H14 H 0.2413 -0.2371 -0.0059 0.046 Uiso 1 1 calc R
C15 C 0.3121(5) -0.21102(14) 0.2282(6) 0.0376(11) Uani 1 1 d .
H15 H 0.3994 -0.2301 0.2960 0.045 Uiso 1 1 calc R
H1A H 0.213(7) 0.0549(19) -0.314(7) 0.080 Uiso 1 1 d .
H1B H 0.071(7) 0.0384(19) -0.337(7) 0.080 Uiso 1 1 d .
H1C H 0.097(7) -0.0559(18) -0.307(4) 0.080 Uiso 1 1 d D
H1D H -0.046(3) -0.0540(17) -0.232(6) 0.080 Uiso 1 1 d D

loop_
_atom_site_aniso_label
_atom_site_aniso_U_11
_atom_site_aniso_U_22
_atom_site_aniso_U_33
_atom_site_aniso_U_23
_atom_site_aniso_U_13
_atom_site_aniso_U_12
Ce1 0.00834(10) 0.01082(11) 0.01382(11) -0.00094(7) 0.00455(8) -0.00015(7)
N1 0.0235(17) 0.0106(15) 0.0191(17) -0.0006(11) 0.0085(13) -0.0006(12)
N2 0.0268(18) 0.0221(17) 0.0191(17) -0.0029(13) 0.0056(14) 0.0052(13)
N3 0.0206(16) 0.0138(15) 0.0160(15) -0.0035(11) 0.0095(13) -0.0035(12)
N4 0.0212(17) 0.0250(18) 0.0211(16) -0.0027(13) 0.0134(14) -0.0051(13)
N5 0.0160(17) 0.0202(17) 0.041(2) 0.0086(15) 0.0084(15) -0.0011(13)
N6 0.030(2) 0.029(2) 0.049(2) 0.0139(17) 0.0195(18) 0.0086(15)
O1 0.0117(12) 0.0114(12) 0.0221(13) -0.0015(9) 0.0080(11) 0.0006(9)
O2 0.0115(12) 0.0137(13) 0.0234(13) -0.0016(10) 0.0088(10) 0.0010(9)
O3 0.0113(12) 0.0296(15) 0.0178(13) -0.0074(11) 0.0067(10) -0.0036(10)
O4 0.0144(12) 0.0182(13) 0.0181(13) -0.0004(10) 0.0072(10) 0.0016(10)
O5 0.0128(12) 0.0129(12) 0.0187(13) 0.0011(10) 0.0065(10) 0.0025(9)
O6 0.0100(12) 0.0156(12) 0.0167(12) 0.0005(9) 0.0058(10) 0.0008(9)
O7 0.0126(12) 0.0172(13) 0.0156(12) -0.0021(10) 0.0063(10) -0.0021(9)
O8 0.0156(13) 0.0207(14) 0.0182(14) 0.0030(10) 0.0069(11) -0.0014(11)
O9 0.0328(17) 0.0295(17) 0.0413(18) 0.0021(14) 0.0138(15) 0.0020(13)
O10 0.0140(12) 0.0229(14) 0.0193(13) -0.0004(10) 0.0072(11) -0.0013(10)
C1 0.0144(17) 0.0126(17) 0.0109(17) -0.0003(12) 0.0033(13) 0.0019(13)
C2 0.0226(19) 0.0127(18) 0.030(2) -0.0021(15) 0.0157(17) -0.0019(14)
C3 0.029(2) 0.020(2) 0.038(2) -0.0106(18) 0.0062(19) 0.0046(17)
C4 0.035(3) 0.015(2) 0.047(3) -0.0013(19) -0.005(2) 0.0092(17)
C5 0.034(2) 0.024(2) 0.024(2) -0.0007(17) -0.0011(18) -0.0025(18)
C6 0.0146(17) 0.0144(18) 0.0152(17) 0.0035(13) 0.0056(14) -0.0010(13)
C7 0.0129(18) 0.021(2) 0.0206(19) -0.0021(14) 0.0060(16) -0.0004(14)
C8 0.041(3) 0.024(2) 0.036(2) 0.0082(18) 0.026(2) 0.0041(18)
C9 0.039(3) 0.026(2) 0.036(3) 0.0013(18) 0.018(2) 0.0107(18)
C10 0.021(2) 0.030(2) 0.028(2) -0.0106(17) 0.0110(17) -0.0032(16)
C11 0.0122(17) 0.0121(16) 0.0105(16) -0.0001(12) 0.0038(13) -0.0009(12)
C12 0.0142(18) 0.0176(19) 0.034(2) 0.0044(16) 0.0121(17) 0.0018(14)
C13 0.041(3) 0.031(3) 0.031(2) -0.0069(19) 0.010(2) -0.004(2)
C14 0.046(3) 0.026(2) 0.046(3) -0.002(2) 0.024(2) 0.000(2)
C15 0.034(2) 0.023(2) 0.060(3) 0.012(2) 0.025(2) 0.0101(18)

loop_
_atom_type_symbol
_atom_type_description
_atom_type_scat_dispersion_real
_atom_type_scat_dispersion_imag
_atom_type_scat_source
C C 0.0033 0.0016 'International Tables Vol C Tables 4.2.6.8 and 6.1.1.4'
H H 0.0000 0.0000 'International Tables Vol C Tables 4.2.6.8 and 6.1.1.4'
N N 0.0061 0.0033 'International Tables Vol C Tables 4.2.6.8 and 6.1.1.4'
O O 0.0106 0.0060 'International Tables Vol C Tables 4.2.6.8 and 6.1.1.4'
Ce Ce -0.2486 2.6331 'International Tables Vol C Tables 4.2.6.8 and 6.1.1.4'

loop_
_geom_angle_atom_site_label_1
_geom_angle_atom_site_label_2
_geom_angle_atom_site_label_3
_geom_angle
_geom_angle_site_symmetry_1
_geom_angle_site_symmetry_3
O5 Ce1 O1 155.78(8) 3 3_655
O5 Ce1 O3 71.22(8) 3 .
O1 Ce1 O3 132.36(7) 3_655 .
O5 Ce1 O7 80.42(7) 3 .
O1 Ce1 O7 77.59(7) 3_655 .
O3 Ce1 O7 134.01(7) . .
O5 Ce1 O8 72.55(8) 3 .
O1 Ce1 O8 89.90(8) 3_655 .
O3 Ce1 O8 131.02(8) . .
O7 Ce1 O8 68.42(8) . .
O5 Ce1 O6 109.84(7) 3 .
O1 Ce1 O6 72.91(7) 3_655 .
O3 Ce1 O6 83.82(8) . .
O7 Ce1 O6 72.52(7) . .
O8 Ce1 O6 139.88(8) . .
O5 Ce1 O2 79.15(7) 3 .
O1 Ce1 O2 111.92(7) 3_655 .
O3 Ce1 O2 69.37(8) . .
O7 Ce1 O2 139.64(7) . .
O8 Ce1 O2 72.37(8) . .
O6 Ce1 O2 147.57(7) . .
O5 Ce1 O4 119.93(7) 3 .
O1 Ce1 O4 84.28(7) 3_655 .
O3 Ce1 O4 50.19(7) . .
O7 Ce1 O4 149.63(7) . .
O8 Ce1 O4 136.30(8) . .
O6 Ce1 O4 78.98(7) . .
O2 Ce1 O4 69.97(7) . .
O5 Ce1 O1 122.57(7) 3 .
O1 Ce1 O1 62.83(9) 3_655 .
O3 Ce1 O1 104.91(7) . .
O7 Ce1 O1 120.89(7) . .
O8 Ce1 O1 69.47(7) . .
O6 Ce1 O1 127.03(7) . .
O2 Ce1 O1 49.25(7) . .
O4 Ce1 O1 69.42(7) . .
O5 Ce1 O5 61.50(9) 3 .
O1 Ce1 O5 117.61(7) 3_655 .
O3 Ce1 O5 67.26(7) . .
O7 Ce1 O5 67.53(7) . .
O8 Ce1 O5 119.82(7) . .
O6 Ce1 O5 48.38(7) . .
O2 Ce1 O5 128.39(7) . .
O4 Ce1 O5 100.89(7) . .
O1 Ce1 O5 170.31(7) . .
O5 Ce1 C6 94.49(9) 3 .
O1 Ce1 C6 109.72(8) 3_655 .
O3 Ce1 C6 25.22(8) . .
O7 Ce1 C6 152.91(8) . .
O8 Ce1 C6 135.57(9) . .
O6 Ce1 C6 84.54(8) . .
O2 Ce1 C6 63.40(8) . .
O4 Ce1 C6 25.57(8) . .
O1 Ce1 C6 84.35(8) . .
O5 Ce1 C6 86.57(8) . .
O5 Ce1 C1 100.21(8) 3 .
O1 Ce1 C1 87.89(8) 3_655 .
O3 Ce1 C1 87.46(8) . .
O7 Ce1 C1 133.70(8) . .
O8 Ce1 C1 67.84(8) . .
O6 Ce1 C1 143.89(8) . .
O2 Ce1 C1 24.22(8) . .
O4 Ce1 C1 68.69(8) . .
O1 Ce1 C1 25.07(8) . .
O5 Ce1 C1 152.08(8) . .
C6 Ce1 C1 73.34(9) . .
C5 N1 N2 111.8(3) . .
C5 N1 C2 127.7(3) . .
N2 N1 C2 120.5(3) . .
C3 N2 N1 104.7(3) . .
C8 N3 N4 112.9(3) . .
C8 N3 C7 127.0(3) . .
N4 N3 C7 120.0(3) . .
C10 N4 N3 104.2(3) . .
N6 N5 C13 110.3(3) . .
N6 N5 C12 124.5(4) . .
C13 N5 C12 124.9(3) . .
C15 N6 N5 106.4(4) . .
C1 O1 Ce1 150.4(2) . 3_655
C1 O1 Ce1 92.32(19) . .
Ce1 O1 Ce1 117.17(9) 3_655 .
C1 O2 Ce1 96.1(2) . .
C6 O3 Ce1 95.7(2) . .
C6 O4 Ce1 89.10(19) . .
C11 O5 Ce1 151.4(2) . 3
C11 O5 Ce1 88.57(18) . .
Ce1 O5 Ce1 118.50(9) 3 .
C11 O6 Ce1 98.55(19) . .
O2 C1 O1 122.0(3) . .
O2 C1 C2 121.3(3) . .
O1 C1 C2 116.7(3) . .
O2 C1 Ce1 59.63(17) . .
O1 C1 Ce1 62.61(17) . .
C2 C1 Ce1 174.4(2) . .
N1 C2 C1 113.1(3) . .
N2 C3 C4 111.8(4) . .
C5 C4 C3 104.3(4) . .
N1 C5 C4 107.3(4) . .
O3 C6 O4 122.0(3) . .
O3 C6 C7 120.2(3) . .
O4 C6 C7 117.7(3) . .
O3 C6 Ce1 59.05(18) . .
O4 C6 Ce1 65.33(18) . .
C7 C6 Ce1 163.7(2) . .
N3 C7 C6 113.3(3) . .
N3 C8 C9 106.3(4) . .
C10 C9 C8 104.6(4) . .
N4 C10 C9 112.1(4) . .
O6 C11 O5 122.8(3) . .
O6 C11 C12 120.6(3) . .
O5 C11 C12 116.6(3) . .
O6 C11 Ce1 57.48(16) . .
O5 C11 Ce1 66.69(17) . .
C12 C11 Ce1 166.3(2) . .
N5 C12 C11 114.3(3) . .
C14 C13 N5 107.9(4) . .
C13 C14 C15 103.8(4) . .
N6 C15 C14 111.5(4) . .

loop_
_geom_bond_atom_site_label_1
_geom_bond_atom_site_label_2
_geom_bond_distance
_geom_bond_site_symmetry_2
Ce1 O5 2.461(2) 3
Ce1 O1 2.492(2) 3_655
Ce1 O3 2.525(2) .
Ce1 O7 2.536(2) .
Ce1 O8 2.572(2) .
Ce1 O6 2.579(2) .
Ce1 O2 2.611(2) .
Ce1 O4 2.663(2) .
Ce1 O1 2.674(2) .
Ce1 O5 2.779(2) .
Ce1 C6 2.930(3) .
Ce1 C1 3.009(3) .
N1 C5 1.337(5) .
N1 N2 1.342(4) .
N1 C2 1.453(4) .
N2 C3 1.325(5) .
N3 C8 1.326(5) .
N3 N4 1.350(4) .
N3 C7 1.455(4) .
N4 C10 1.328(5) .
N5 N6 1.331(4) .
N5 C13 1.374(5) .
N5 C12 1.437(4) .
N6 C15 1.311(5) .
O1 C1 1.276(4) .
O1 Ce1 2.492(2) 3_655
O2 C1 1.242(4) .
O3 C6 1.255(4) .
O4 C6 1.264(4) .
O5 C11 1.266(4) .
O5 Ce1 2.461(2) 3
O6 C11 1.243(4) .
C1 C2 1.522(5) .
C3 C4 1.385(6) .
C4 C5 1.371(6) .
C6 C7 1.516(5) .
C8 C9 1.395(5) .
C9 C10 1.376(6) .
C11 C12 1.516(5) .
C13 C14 1.356(6) .
C14 C15 1.415(6) .
